data_8101369
loop_
_publ_author_name
'Dinesh, C. U.'
'Rei\&sig, H.-U.'
'Rademacher, O.'

_publ_section_title
;
Crystal structure of methyl 4aR*,4bR*,8aS*,9R*-1-cyano-4b-hydroxy-
2,4a,4b,5,6,7,8,8a,9,10-decahydrophenanthrene-9-carboxylate, C~17~H~21~NO~3~
;
_journal_issue 4
_journal_name_full 'Zeitschrift f\"ur Kristallographie - New Crystal Structures'
_journal_page_first 615
_journal_page_last 616
_journal_volume 215
_journal_year 2000
_chemical_formula_sum 'C17 H21 N O3'
_chemical_formula_weight 287.35
_chemical_melting_point 425.0(10)
_space_group_IT_number 14
_symmetry_cell_setting monoclinic
_symmetry_space_group_name_Hall '-P 2ybc'
_symmetry_space_group_name_H-M 'P 1 21/c 1'
_cell_angle_alpha 90.00
_cell_angle_beta 113.150(10)
_cell_angle_gamma 90.00
_cell_formula_units_Z 4
_cell_length_a 10.0840(10)
_cell_length_b 13.767(2)
_cell_length_c 11.783(3)
_cell_measurement_temperature 293(2)
_cell_volume 1504.1(5)
_diffrn_ambient_temperature 293(2)
_exptl_crystal_density_diffrn 1.269
_cod_depositor_comments
;
The following automatic conversions were performed:

'_chemical_melting_point' value '424 - 426' was changed to
'425.0(10)' - the average value was taken and precision was
estimated.

Automatic conversion script
Id: cif_fix_values 1646 2011-03-28 12:23:43Z adriana 
;
_cod_original_sg_symbol_H-M 'P 21/c'
_cod_database_code 8101369

loop_
_symmetry_equiv_pos_as_xyz
'x, y, z'
'-x, y+1/2, -z+1/2'
'-x, -y, -z'
'x, -y-1/2, z-1/2'

loop_
_atom_site_label
_atom_site_type_symbol
_atom_site_fract_x
_atom_site_fract_y
_atom_site_fract_z
_atom_site_U_iso_or_equiv
_atom_site_adp_type
_atom_site_occupancy
_atom_site_symmetry_multiplicity
_atom_site_calc_flag
_atom_site_refinement_flags
_atom_site_disorder_assembly
_atom_site_disorder_group
N1 N 0.9359(4) 0.0416(3) -0.2787(3) 0.0901(11) Uani 1 4 d . . .
O1 O 0.6405(2) 0.21671(14) 0.14915(16) 0.0531(6) Uani 1 4 d . . .
H1 H 0.6311 0.1642 0.1780 0.080 Uiso 1 4 calc R . .
O2 O 0.3696(2) -0.01927(18) -0.22969(19) 0.0643(7) Uani 1 4 d . . .
O3 O 0.3099(2) 0.10927(15) -0.35309(17) 0.0505(6) Uani 1 4 d . . .
C1 C 0.9134(3) 0.1141(2) -0.0851(3) 0.0531(9) Uani 1 4 d . . .
C2 C 1.0474(4) 0.1635(3) -0.0011(4) 0.0762(11) Uani 1 4 d . . .
H2A H 1.1275 0.1183 0.0210 0.091 Uiso 1 4 calc R . .
H2B H 1.0679 0.2177 -0.0443 0.091 Uiso 1 4 calc R . .
C3 C 1.0356(4) 0.1997(3) 0.1129(3) 0.0733(12) Uani 1 4 d . . .
H3 H 1.1136 0.2336 0.1691 0.088 Uiso 1 4 calc R . .
C4 C 0.9224(4) 0.1871(3) 0.1400(3) 0.0631(10) Uani 1 4 d . . .
H4 H 0.9266 0.2097 0.2158 0.076 Uiso 1 4 calc R . .
C4A C 0.7878(3) 0.1386(2) 0.0564(2) 0.0445(8) Uani 1 4 d . . .
H4A H 0.7769 0.0806 0.1002 0.053 Uiso 1 4 calc R . .
C4B C 0.6525(3) 0.2014(2) 0.0323(2) 0.0396(8) Uani 1 4 d . . .
C5 C 0.6666(3) 0.3023(2) -0.0143(3) 0.0447(8) Uani 1 4 d . . .
H5A H 0.7499 0.3345 0.0464 0.054 Uiso 1 4 calc R . .
H5B H 0.6827 0.2963 -0.0899 0.054 Uiso 1 4 calc R . .
C6 C 0.5335(3) 0.3646(2) -0.0389(3) 0.0538(9) Uani 1 4 d . . .
H6A H 0.5243 0.3777 0.0386 0.065 Uiso 1 4 calc R . .
H6B H 0.5450 0.4263 -0.0738 0.065 Uiso 1 4 calc R . .
C7 C 0.3973(3) 0.3153(2) -0.1267(3) 0.0554(9) Uani 1 4 d . . .
H7A H 0.4006 0.3097 -0.2076 0.066 Uiso 1 4 calc R . .
H7B H 0.3141 0.3545 -0.1348 0.066 Uiso 1 4 calc R . .
C8 C 0.3825(3) 0.2152(2) -0.0795(3) 0.0489(9) Uani 1 4 d . . .
H8A H 0.2979 0.1837 -0.1394 0.059 Uiso 1 4 calc R . .
H8B H 0.3677 0.2220 -0.0033 0.059 Uiso 1 4 calc R . .
C8A C 0.5144(3) 0.1507(2) -0.0558(2) 0.0379(8) Uani 1 4 d . . .
H8A H 0.5020 0.0921 -0.0139 0.045 Uiso 1 4 calc R . .
C9 C 0.5279(3) 0.1175(2) -0.1766(2) 0.0377(8) Uani 1 4 d . . .
H9 H 0.5360 0.1749 -0.2227 0.045 Uiso 1 4 calc R . .
C10 C 0.6611(3) 0.0537(2) -0.1482(3) 0.0445(8) Uani 1 4 d . . .
H10A H 0.6481 -0.0067 -0.1116 0.053 Uiso 1 4 calc R . .
H10B H 0.6716 0.0383 -0.2246 0.053 Uiso 1 4 calc R . .
C10A C 0.7960(3) 0.1030(2) -0.0616(3) 0.0427(8) Uani 1 4 d . . .
C11 C 0.9215(4) 0.0736(3) -0.1949(4) 0.0622(10) Uani 1 4 d . . .
C12 C 0.3956(3) 0.0608(2) -0.2545(3) 0.0401(8) Uani 1 4 d . . .
C13 C 0.1786(3) 0.0598(3) -0.4320(3) 0.0671(10) Uani 1 4 d . . .
H13A H 0.1247 0.1010 -0.5004 0.101 Uiso 1 4 calc R . .
H13B H 0.1213 0.0453 -0.3856 0.101 Uiso 1 4 calc R . .
H13C H 0.2030 0.0006 -0.4622 0.101 Uiso 1 4 calc R . .

loop_
_atom_site_aniso_label
_atom_site_aniso_U_11
_atom_site_aniso_U_22
_atom_site_aniso_U_33
_atom_site_aniso_U_23
_atom_site_aniso_U_13
_atom_site_aniso_U_12
N1 0.098(3) 0.107(3) 0.087(2) 0.011(2) 0.059(2) 0.028(2)
O1 0.0826(16) 0.0503(13) 0.0285(11) -0.0019(9) 0.0243(10) -0.0024(11)
O2 0.0725(16) 0.0584(15) 0.0488(14) 0.0057(12) 0.0098(11) -0.0232(13)
O3 0.0453(13) 0.0567(13) 0.0377(12) 0.0008(11) 0.0035(10) -0.0039(11)
C1 0.047(2) 0.051(2) 0.059(2) 0.0047(17) 0.0188(17) 0.0053(17)
C2 0.051(2) 0.077(3) 0.093(3) 0.005(2) 0.020(2) -0.004(2)
C3 0.052(2) 0.073(3) 0.065(2) 0.002(2) -0.009(2) -0.008(2)
C4 0.056(2) 0.071(2) 0.0431(19) -0.0019(17) -0.0023(18) -0.0031(19)
C4A 0.0488(19) 0.0444(18) 0.0328(17) 0.0031(14) 0.0079(14) -0.0005(15)
C4B 0.0480(19) 0.0435(18) 0.0289(15) -0.0009(13) 0.0168(14) -0.0009(15)
C5 0.053(2) 0.0428(18) 0.0347(16) 0.0004(13) 0.0131(14) -0.0077(15)
C6 0.071(2) 0.0416(19) 0.0498(19) 0.0049(15) 0.0248(17) 0.0053(17)
C7 0.054(2) 0.059(2) 0.0526(19) 0.0035(17) 0.0199(17) 0.0166(17)
C8 0.0462(19) 0.062(2) 0.0423(18) -0.0059(16) 0.0214(15) -0.0002(16)
C8A 0.0451(18) 0.0409(17) 0.0312(15) 0.0010(13) 0.0188(14) -0.0045(14)
C9 0.0388(17) 0.0439(17) 0.0295(15) -0.0017(13) 0.0123(13) -0.0046(15)
C10 0.0443(19) 0.0501(19) 0.0389(17) -0.0060(14) 0.0161(14) -0.0010(15)
C10A 0.0382(18) 0.0433(18) 0.0440(17) 0.0029(15) 0.0134(15) 0.0027(15)
C11 0.054(2) 0.069(2) 0.074(3) 0.014(2) 0.036(2) 0.0180(18)
C12 0.0483(19) 0.044(2) 0.0318(17) -0.0016(15) 0.0204(15) -0.0041(16)
C13 0.050(2) 0.077(2) 0.054(2) -0.0122(19) -0.0025(17) -0.0072(19)

loop_
_geom_bond_atom_site_label_1
_geom_bond_atom_site_label_2
_geom_bond_distance
_geom_bond_site_symmetry_2
_geom_bond_publ_flag
N1 C11 1.141(4) . ?
O1 C4B 1.444(3) . ?
O1 H1 0.8200 . ?
O2 C12 1.196(3) . ?
O3 C12 1.323(3) . ?
O3 C13 1.454(4) . ?
C1 C10A 1.327(4) . ?
C1 C11 1.440(5) . ?
C1 C2 1.489(5) . ?
C2 C3 1.481(6) . ?
C2 H2A 0.9700 . ?
C2 H2B 0.9700 . ?
C3 C4 1.312(5) . ?
C3 H3 0.9300 . ?
C4 C4A 1.485(4) . ?
C4 H4 0.9300 . ?
C4A C10A 1.507(4) . ?
C4A C4B 1.544(4) . ?
C4A H4A 0.9800 . ?
C4B C5 1.522(4) . ?
C4B C8A 1.538(4) . ?
C5 C6 1.521(4) . ?
C5 H5A 0.9700 . ?
C5 H5B 0.9700 . ?
C6 C7 1.516(4) . ?
C6 H6A 0.9700 . ?
C6 H6B 0.9700 . ?
C7 C8 1.516(4) . ?
C7 H7A 0.9700 . ?
C7 H7B 0.9700 . ?
C8 C8A 1.531(4) . ?
C8 H8A 0.9700 . ?
C8 H8B 0.9700 . ?
C8A C9 1.550(4) . ?
C8A H8A 0.9800 . ?
C9 C12 1.506(4) . ?
C9 C10 1.528(4) . ?
C9 H9 0.9800 . ?
C10 C10A 1.503(4) . ?
C10 H10A 0.9700 . ?
C10 H10B 0.9700 . ?
C13 H13A 0.9600 . ?
C13 H13B 0.9600 . ?
C13 H13C 0.9600 . ?
